data_7037474
loop_
_publ_author_name
'Kosnik, Stephanie C.'
'Macdonald, Charles L. B.'

_publ_section_title
;
 A zwitterionic triphosphenium compound as a tunable multifunctional
 donor.
;
_journal_issue 14
_journal_name_full 'Dalton transactions (Cambridge, England : 2003)'
_journal_page_first 6251
_journal_page_last 6258
_journal_paper_doi 10.1039/c5dt03915k
_journal_volume 45
_journal_year 2016
_chemical_formula_moiety 'C41 H32 Au Cl P4'
_chemical_formula_sum 'C41 H32 Au Cl P4'
_chemical_formula_weight 880.96
_space_group_crystal_system monoclinic
_space_group_IT_number 14
_space_group_name_Hall '-P 2yn'
_space_group_name_H-M_alt 'P 1 21/n 1'
_symmetry_space_group_name_Hall '-P 2yn'
_symmetry_space_group_name_H-M 'P 1 21/n 1'
_atom_sites_solution_hydrogens geom
_audit_creation_method SHELXL-2014/7
_audit_update_record
;
2015-10-05 deposited with the CCDC.
2015-11-26 downloaded from the CCDC.
;
_cell_angle_alpha 90
_cell_angle_beta 106.8580(10)
_cell_angle_gamma 90
_cell_formula_units_Z 4
_cell_length_a 13.5468(5)
_cell_length_b 16.8119(5)
_cell_length_c 16.3995(6)
_cell_measurement_reflns_used 9005
_cell_measurement_temperature 173(2)
_cell_measurement_theta_max 29.98
_cell_measurement_theta_min 2.86
_cell_volume 3574.4(2)
_computing_cell_refinement 'Bruker SAINT'
_computing_data_collection 'Bruker APEX2'
_computing_data_reduction 'Bruker SAINT'
_computing_molecular_graphics 'Bruker SHELXTL'
_computing_publication_material 'Bruker SHELXTL'
_computing_structure_refinement 'SHELXL-2014/7 (Sheldrick, 2014)'
_computing_structure_solution 'SHELXS-97 (Sheldrick 2008)'
_diffrn_ambient_temperature 173(2)
_diffrn_measured_fraction_theta_full 0.998
_diffrn_measured_fraction_theta_max 0.999
_diffrn_measurement_device_type 'Bruker APEX-II CCD'
_diffrn_measurement_method '\f and \w scans'
_diffrn_radiation_type MoK\a
_diffrn_radiation_wavelength 0.71073
_diffrn_reflns_av_R_equivalents 0.0343
_diffrn_reflns_av_unetI/netI 0.0112
_diffrn_reflns_Laue_measured_fraction_full 0.998
_diffrn_reflns_Laue_measured_fraction_max 0.999
_diffrn_reflns_limit_h_max 17
_diffrn_reflns_limit_h_min -17
_diffrn_reflns_limit_k_max 21
_diffrn_reflns_limit_k_min -21
_diffrn_reflns_limit_l_max 21
_diffrn_reflns_limit_l_min -21
_diffrn_reflns_number 151199
_diffrn_reflns_point_group_measured_fraction_full 0.998
_diffrn_reflns_point_group_measured_fraction_max 0.999
_diffrn_reflns_theta_full 25.242
_diffrn_reflns_theta_max 27.495
_diffrn_reflns_theta_min 2.749
_exptl_absorpt_coefficient_mu 4.399
_exptl_absorpt_correction_T_max 0.664
_exptl_absorpt_correction_T_min 0.566
_exptl_absorpt_correction_type multi-scan
_exptl_absorpt_process_details 'SADABS; Bruker, 2013'
_exptl_crystal_colour white
_exptl_crystal_density_diffrn 1.637
_exptl_crystal_description Block
_exptl_crystal_F_000 1736
_exptl_crystal_size_max 0.242
_exptl_crystal_size_mid 0.161
_exptl_crystal_size_min 0.093
_refine_diff_density_max 1.770
_refine_diff_density_min -2.540
_refine_diff_density_rms 0.087
_refine_ls_extinction_method none
_refine_ls_goodness_of_fit_ref 1.096
_refine_ls_hydrogen_treatment mixed
_refine_ls_matrix_type full
_refine_ls_number_parameters 426
_refine_ls_number_reflns 8200
_refine_ls_number_restraints 0
_refine_ls_restrained_S_all 1.096
_refine_ls_R_factor_all 0.0300
_refine_ls_R_factor_gt 0.0247
_refine_ls_shift/su_max 0.003
_refine_ls_shift/su_mean 0.000
_refine_ls_structure_factor_coef Fsqd
_refine_ls_weighting_details 'w=1/[\s^2^(Fo^2^)+(0.0203P)^2^+8.2277P] where P=(Fo^2^+2Fc^2^)/3'
_refine_ls_weighting_scheme calc
_refine_ls_wR_factor_gt 0.0558
_refine_ls_wR_factor_ref 0.0595
_reflns_Friedel_coverage 0.000
_reflns_number_gt 7414
_reflns_number_total 8200
_reflns_threshold_expression 'I > 2\s(I)'
_cod_data_source_file c5dt03915k2.cif
_cod_data_source_block shelx
_cod_depositor_comments 'Adding full bibliography for 7037473--7037475.cif.'
_cod_database_code 7037474
_shelx_shelxl_version_number 2014/7
_shelx_space_group_comment
;
The symmetry employed for this shelxl refinement is uniquely defined
by the following loop, which should always be used as a source of
symmetry information in preference to the above space-group names.
They are only intended as comments.
;
_shelx_estimated_absorpt_t_min 0.416
_shelx_estimated_absorpt_t_max 0.685

loop_
_space_group_symop_operation_xyz
'x, y, z'
'-x+1/2, y+1/2, -z+1/2'
'-x, -y, -z'
'x-1/2, -y-1/2, z-1/2'

loop_
_atom_site_label
_atom_site_type_symbol
_atom_site_fract_x
_atom_site_fract_y
_atom_site_fract_z
_atom_site_U_iso_or_equiv
_atom_site_adp_type
_atom_site_occupancy
_atom_site_site_symmetry_order
_atom_site_calc_flag
_atom_site_refinement_flags_posn
_atom_site_refinement_flags_adp
Cl Cl 0.77660(6) 0.10500(5) 0.49377(5) 0.03671(18) Uani 1 1 d . .
Au Au 0.67111(2) 0.18532(2) 0.39115(2) 0.02845(4) Uani 1 1 d . .
P4 P 0.56455(5) 0.26095(4) 0.29185(5) 0.02224(14) Uani 1 1 d . .
P1 P 0.22785(6) 0.43942(4) 0.33930(4) 0.02062(14) Uani 1 1 d . .
P2 P 0.16145(7) 0.40319(5) 0.43678(6) 0.03237(18) Uani 1 1 d . .
P3 P 0.25195(5) 0.29689(4) 0.45873(4) 0.01877(13) Uani 1 1 d . .
C1 C 0.3242(2) 0.36943(16) 0.33839(17) 0.0198(5) Uani 1 1 d . .
C2 C 0.3352(2) 0.30218(15) 0.39351(16) 0.0185(5) Uani 1 1 d . .
C3 C 0.4181(2) 0.25705(16) 0.38508(17) 0.0200(5) Uani 1 1 d . .
H3 H 0.4435(9) 0.2082(17) 0.4148(11) 0.024 Uiso 1 1 calc R U
C4 C 0.4582(2) 0.29584(16) 0.32505(17) 0.0214(5) Uani 1 1 d . .
C5 C 0.4002(2) 0.36573(17) 0.29645(18) 0.0222(5) Uani 1 1 d . .
H5 H 0.4102(5) 0.4006(14) 0.2589(15) 0.027 Uiso 1 1 calc R U
C11 C 0.1302(2) 0.44592(17) 0.23749(18) 0.0242(6) Uani 1 1 d . .
C12 C 0.1423(2) 0.41073(18) 0.16433(19) 0.0278(6) Uani 1 1 d . .
H12 H 0.2044 0.3835 0.1664 0.033 Uiso 1 1 calc R U
C13 C 0.0636(3) 0.4154(2) 0.0883(2) 0.0363(7) Uani 1 1 d . .
H13 H 0.0719 0.3912 0.0383 0.044 Uiso 1 1 calc R U
C14 C -0.0271(3) 0.4552(2) 0.0851(2) 0.0438(9) Uani 1 1 d . .
H14 H -0.0813 0.4577 0.0332 0.053 Uiso 1 1 calc R U
C15 C -0.0383(3) 0.4913(3) 0.1576(3) 0.0510(10) Uani 1 1 d . .
H15 H -0.0998 0.5196 0.1550 0.061 Uiso 1 1 calc R U
C16 C 0.0390(3) 0.4864(2) 0.2335(2) 0.0432(9) Uani 1 1 d . .
H16 H 0.0302 0.5107 0.2833 0.052 Uiso 1 1 calc R U
C21 C 0.2849(2) 0.53745(17) 0.36071(19) 0.0267(6) Uani 1 1 d . .
C22 C 0.3615(3) 0.5488(2) 0.4377(2) 0.0389(8) Uani 1 1 d . .
H22 H 0.3807 0.5060 0.4770 0.047 Uiso 1 1 calc R U
C23 C 0.4095(3) 0.6219(2) 0.4575(3) 0.0490(9) Uani 1 1 d . .
H23 H 0.4615 0.6292 0.5101 0.059 Uiso 1 1 calc R U
C24 C 0.3817(4) 0.6842(2) 0.4004(3) 0.0527(11) Uani 1 1 d . .
H24 H 0.4146 0.7344 0.4138 0.063 Uiso 1 1 calc R U
C25 C 0.3061(4) 0.6737(2) 0.3238(3) 0.0505(10) Uani 1 1 d . .
H25 H 0.2875 0.7166 0.2847 0.061 Uiso 1 1 calc R U
C26 C 0.2570(3) 0.60050(19) 0.3039(2) 0.0378(8) Uani 1 1 d . .
H26 H 0.2045 0.5936 0.2515 0.045 Uiso 1 1 calc R U
C31 C 0.1761(2) 0.20648(16) 0.43749(16) 0.0205(5) Uani 1 1 d . .
C36 C 0.0864(2) 0.2014(2) 0.46274(19) 0.0289(6) Uani 1 1 d . .
H36 H 0.0631 0.2460 0.4875 0.035 Uiso 1 1 calc R U
C32 C 0.2091(3) 0.14118(18) 0.40080(19) 0.0293(6) Uani 1 1 d . .
H32 H 0.2696 0.1448 0.3828 0.035 Uiso 1 1 calc R U
C33 C 0.1538(3) 0.0706(2) 0.3903(2) 0.0396(8) Uani 1 1 d . .
H33 H 0.1768 0.0257 0.3657 0.048 Uiso 1 1 calc R U
C34 C 0.0655(3) 0.0656(2) 0.4156(2) 0.0425(9) Uani 1 1 d . .
H34 H 0.0278 0.0172 0.4083 0.051 Uiso 1 1 calc R U
C35 C 0.0314(3) 0.1305(2) 0.4513(2) 0.0397(8) Uani 1 1 d . .
H35 H -0.0299 0.1267 0.4681 0.048 Uiso 1 1 calc R U
C41 C 0.3229(2) 0.28788(19) 0.57054(18) 0.0259(6) Uani 1 1 d . .
C42 C 0.3686(4) 0.3552(3) 0.6153(2) 0.0542(11) Uani 1 1 d . .
H42 H 0.3618 0.4051 0.5870 0.065 Uiso 1 1 calc R U
C43 C 0.4233(4) 0.3502(3) 0.6998(3) 0.0710(15) Uani 1 1 d . .
H43 H 0.4533 0.3965 0.7301 0.085 Uiso 1 1 calc R U
C44 C 0.4347(4) 0.2779(3) 0.7406(3) 0.0652(13) Uani 1 1 d . .
H44 H 0.4745 0.2741 0.7986 0.078 Uiso 1 1 calc R U
C45 C 0.3891(4) 0.2113(3) 0.6980(3) 0.0700(15) Uani 1 1 d . .
H45 H 0.3956 0.1617 0.7269 0.084 Uiso 1 1 calc R U
C46 C 0.3335(3) 0.2162(2) 0.6126(2) 0.0469(10) Uani 1 1 d . .
H46 H 0.3026 0.1697 0.5830 0.056 Uiso 1 1 calc R U
C51 C 0.5147(2) 0.20880(17) 0.1914(2) 0.0253(6) Uani 1 1 d . .
C52 C 0.4198(3) 0.2275(2) 0.1349(2) 0.0445(9) Uani 1 1 d . .
H52 H 0.3799 0.2695 0.1478 0.053 Uiso 1 1 calc R U
C53 C 0.3827(3) 0.1852(3) 0.0595(3) 0.0543(11) Uani 1 1 d . .
H53 H 0.3173 0.1983 0.0214 0.065 Uiso 1 1 calc R U
C54 C 0.4391(3) 0.1248(2) 0.0393(2) 0.0417(8) Uani 1 1 d . .
H54 H 0.4131 0.0960 -0.0123 0.050 Uiso 1 1 calc R U
C55 C 0.5330(4) 0.1063(2) 0.0941(2) 0.0481(10) Uani 1 1 d . .
H55 H 0.5724 0.0644 0.0804 0.058 Uiso 1 1 calc R U
C56 C 0.5716(3) 0.1481(2) 0.1697(2) 0.0411(9) Uani 1 1 d . .
H56 H 0.6375 0.1349 0.2069 0.049 Uiso 1 1 calc R U
C61 C 0.6267(2) 0.34974(18) 0.26692(19) 0.0252(6) Uani 1 1 d . .
C62 C 0.6208(3) 0.37131(19) 0.1843(2) 0.0325(7) Uani 1 1 d . .
H62 H 0.5842 0.3385 0.1383 0.039 Uiso 1 1 calc R U
C63 C 0.6678(3) 0.4408(2) 0.1679(2) 0.0403(8) Uani 1 1 d . .
H63 H 0.6640 0.4548 0.1109 0.048 Uiso 1 1 calc R U
C64 C 0.7194(3) 0.4888(2) 0.2339(3) 0.0495(10) Uani 1 1 d . .
H64 H 0.7507 0.5366 0.2228 0.059 Uiso 1 1 calc R U
C65 C 0.7260(4) 0.4674(3) 0.3170(3) 0.0594(12) Uani 1 1 d . .
H65 H 0.7621 0.5006 0.3629 0.071 Uiso 1 1 calc R U
C66 C 0.6805(3) 0.3982(3) 0.3334(2) 0.0472(9) Uani 1 1 d . .
H66 H 0.6859 0.3837 0.3905 0.057 Uiso 1 1 calc R U

loop_
_atom_site_aniso_label
_atom_site_aniso_U_11
_atom_site_aniso_U_22
_atom_site_aniso_U_33
_atom_site_aniso_U_23
_atom_site_aniso_U_13
_atom_site_aniso_U_12
Cl 0.0232(3) 0.0455(4) 0.0408(4) 0.0226(4) 0.0082(3) 0.0094(3)
Au 0.01990(6) 0.03445(7) 0.03251(7) 0.01116(5) 0.01000(4) 0.00622(4)
P4 0.0178(3) 0.0252(3) 0.0256(3) 0.0056(3) 0.0095(3) 0.0038(3)
P1 0.0266(3) 0.0170(3) 0.0221(3) 0.0020(3) 0.0132(3) 0.0042(3)
P2 0.0446(5) 0.0260(4) 0.0382(4) 0.0095(3) 0.0306(4) 0.0127(3)
P3 0.0226(3) 0.0187(3) 0.0172(3) 0.0012(2) 0.0093(3) 0.0000(3)
C1 0.0225(13) 0.0187(12) 0.0197(12) 0.0007(10) 0.0086(10) 0.0021(10)
C2 0.0213(12) 0.0184(12) 0.0178(12) -0.0003(10) 0.0087(10) -0.0014(10)
C3 0.0206(12) 0.0193(12) 0.0204(12) 0.0012(10) 0.0066(10) 0.0012(10)
C4 0.0206(12) 0.0232(13) 0.0230(13) 0.0052(10) 0.0103(11) 0.0043(10)
C5 0.0246(13) 0.0220(13) 0.0225(13) 0.0048(11) 0.0106(11) 0.0022(11)
C11 0.0262(14) 0.0212(13) 0.0282(14) 0.0048(11) 0.0125(11) 0.0045(11)
C12 0.0293(15) 0.0276(15) 0.0295(15) 0.0009(12) 0.0131(12) 0.0033(12)
C13 0.0393(18) 0.0418(19) 0.0274(16) 0.0019(14) 0.0091(14) -0.0025(15)
C14 0.0315(17) 0.058(2) 0.0380(19) 0.0199(17) 0.0039(14) 0.0000(16)
C15 0.0330(18) 0.071(3) 0.051(2) 0.021(2) 0.0155(17) 0.0239(18)
C16 0.0390(19) 0.054(2) 0.0402(19) 0.0061(17) 0.0182(16) 0.0225(17)
C21 0.0383(16) 0.0197(13) 0.0267(14) -0.0005(11) 0.0166(13) 0.0010(12)
C22 0.050(2) 0.0298(17) 0.0333(17) 0.0019(14) 0.0066(15) -0.0055(15)
C23 0.062(3) 0.039(2) 0.043(2) -0.0080(16) 0.0098(18) -0.0145(18)
C24 0.081(3) 0.0268(17) 0.055(2) -0.0073(16) 0.028(2) -0.0174(18)
C25 0.086(3) 0.0234(17) 0.046(2) 0.0049(15) 0.025(2) -0.0061(18)
C26 0.060(2) 0.0244(15) 0.0304(16) 0.0043(13) 0.0160(16) 0.0000(15)
C31 0.0223(13) 0.0238(13) 0.0148(12) 0.0047(10) 0.0045(10) -0.0024(10)
C36 0.0236(14) 0.0369(17) 0.0268(15) 0.0048(12) 0.0083(12) -0.0011(12)
C32 0.0343(16) 0.0249(15) 0.0304(15) -0.0004(12) 0.0122(13) -0.0026(12)
C33 0.054(2) 0.0252(16) 0.0389(18) -0.0020(14) 0.0124(16) -0.0098(15)
C34 0.048(2) 0.0370(19) 0.0386(18) 0.0057(15) 0.0055(16) -0.0216(16)
C35 0.0298(16) 0.052(2) 0.0371(18) 0.0116(16) 0.0089(14) -0.0125(15)
C41 0.0257(14) 0.0326(15) 0.0201(13) -0.0022(11) 0.0076(11) 0.0007(12)
C42 0.078(3) 0.046(2) 0.0314(19) -0.0078(16) 0.0054(19) -0.021(2)
C43 0.087(4) 0.073(3) 0.038(2) -0.024(2) -0.005(2) -0.022(3)
C44 0.073(3) 0.084(3) 0.0240(18) -0.011(2) -0.0098(19) 0.013(3)
C45 0.107(4) 0.056(3) 0.0273(19) 0.0076(18) -0.013(2) 0.016(3)
C46 0.071(3) 0.0343(18) 0.0232(16) 0.0006(14) -0.0061(16) 0.0043(18)
C51 0.0247(14) 0.0226(13) 0.0338(15) 0.0028(11) 0.0166(12) 0.0002(11)
C52 0.0264(16) 0.047(2) 0.055(2) -0.0249(18) 0.0041(15) 0.0079(15)
C53 0.0320(19) 0.065(3) 0.060(3) -0.029(2) 0.0034(17) -0.0004(18)
C54 0.058(2) 0.0341(18) 0.0410(19) -0.0101(15) 0.0268(18) -0.0070(16)
C55 0.080(3) 0.0384(19) 0.0379(19) 0.0046(15) 0.036(2) 0.0242(19)
C56 0.052(2) 0.046(2) 0.0315(17) 0.0113(15) 0.0220(16) 0.0276(17)
C61 0.0191(13) 0.0305(15) 0.0276(14) 0.0015(12) 0.0094(11) -0.0015(11)
C62 0.0400(17) 0.0300(16) 0.0304(16) -0.0010(13) 0.0148(14) -0.0076(13)
C63 0.050(2) 0.0364(18) 0.0408(19) 0.0035(15) 0.0233(16) -0.0102(16)
C64 0.052(2) 0.044(2) 0.058(2) -0.0059(18) 0.0245(19) -0.0239(18)
C65 0.065(3) 0.062(3) 0.050(2) -0.018(2) 0.015(2) -0.037(2)
C66 0.051(2) 0.060(2) 0.0295(17) -0.0049(16) 0.0101(16) -0.0213(19)

loop_
_atom_type_symbol
_atom_type_description
_atom_type_scat_dispersion_real
_atom_type_scat_dispersion_imag
_atom_type_scat_source
C C 0.0033 0.0016 'International Tables Vol C Tables 4.2.6.8 and 6.1.1.4'
H H 0.0000 0.0000 'International Tables Vol C Tables 4.2.6.8 and 6.1.1.4'
P P 0.1023 0.0942 'International Tables Vol C Tables 4.2.6.8 and 6.1.1.4'
Cl Cl 0.1484 0.1585 'International Tables Vol C Tables 4.2.6.8 and 6.1.1.4'
Au Au -2.0133 8.8022 'International Tables Vol C Tables 4.2.6.8 and 6.1.1.4'

loop_
_geom_angle_atom_site_label_1
_geom_angle_atom_site_label_2
_geom_angle_atom_site_label_3
_geom_angle
P4 Au Cl 178.20(3)
C4 P4 C51 108.39(13)
C4 P4 C61 105.47(13)
C51 P4 C61 105.51(13)
C4 P4 Au 111.95(9)
C51 P4 Au 112.25(10)
C61 P4 Au 112.81(10)
C1 P1 C11 112.23(13)
C1 P1 C21 109.51(14)
C11 P1 C21 106.32(14)
C1 P1 P2 106.83(9)
C11 P1 P2 110.73(10)
C21 P1 P2 111.29(10)
P1 P2 P3 91.09(4)
C2 P3 C31 110.60(12)
C2 P3 C41 111.83(13)
C31 P3 C41 103.25(13)
C2 P3 P2 106.95(9)
C31 P3 P2 113.80(10)
C41 P3 P2 110.50(10)
C5 C1 C2 108.7(2)
C5 C1 P1 133.5(2)
C2 C1 P1 117.7(2)
C3 C2 C1 107.9(2)
C3 C2 P3 134.9(2)
C1 C2 P3 117.1(2)
C2 C3 C4 107.5(2)
C2 C3 H3 126.2
C4 C3 H3 126.2
C3 C4 C5 108.9(2)
C3 C4 P4 124.7(2)
C5 C4 P4 126.4(2)
C1 C5 C4 107.0(2)
C1 C5 H5 126.5
C4 C5 H5 126.5
C12 C11 C16 119.5(3)
C12 C11 P1 122.2(2)
C16 C11 P1 118.2(2)
C13 C12 C11 120.0(3)
C13 C12 H12 120.0
C11 C12 H12 120.0
C14 C13 C12 120.2(3)
C14 C13 H13 119.9
C12 C13 H13 119.9
C15 C14 C13 119.7(3)
C15 C14 H14 120.1
C13 C14 H14 120.1
C16 C15 C14 120.5(3)
C16 C15 H15 119.7
C14 C15 H15 119.7
C15 C16 C11 120.1(3)
C15 C16 H16 120.0
C11 C16 H16 120.0
C26 C21 C22 119.3(3)
C26 C21 P1 123.1(3)
C22 C21 P1 117.6(2)
C23 C22 C21 120.6(3)
C23 C22 H22 119.7
C21 C22 H22 119.7
C24 C23 C22 119.8(4)
C24 C23 H23 120.1
C22 C23 H23 120.1
C25 C24 C23 120.2(3)
C25 C24 H24 119.9
C23 C24 H24 119.9
C24 C25 C26 120.2(3)
C24 C25 H25 119.9
C26 C25 H25 119.9
C21 C26 C25 119.9(3)
C21 C26 H26 120.1
C25 C26 H26 120.1
C32 C31 C36 119.9(3)
C32 C31 P3 120.8(2)
C36 C31 P3 119.3(2)
C35 C36 C31 119.4(3)
C35 C36 H36 120.3
C31 C36 H36 120.3
C31 C32 C33 120.0(3)
C31 C32 H32 120.0
C33 C32 H32 120.0
C34 C33 C32 120.0(3)
C34 C33 H33 120.0
C32 C33 H33 120.0
C33 C34 C35 120.4(3)
C33 C34 H34 119.8
C35 C34 H34 119.8
C34 C35 C36 120.3(3)
C34 C35 H35 119.9
C36 C35 H35 119.9
C46 C41 C42 118.8(3)
C46 C41 P3 121.9(2)
C42 C41 P3 119.3(3)
C43 C42 C41 120.6(4)
C43 C42 H42 119.7
C41 C42 H42 119.7
C42 C43 C44 119.8(4)
C42 C43 H43 120.1
C44 C43 H43 120.1
C45 C44 C43 120.4(4)
C45 C44 H44 119.8
C43 C44 H44 119.8
C44 C45 C46 119.9(4)
C44 C45 H45 120.0
C46 C45 H45 120.0
C41 C46 C45 120.4(4)
C41 C46 H46 119.8
C45 C46 H46 119.8
C52 C51 C56 118.2(3)
C52 C51 P4 121.8(2)
C56 C51 P4 120.0(3)
C51 C52 C53 120.3(3)
C51 C52 H52 119.8
C53 C52 H52 119.8
C54 C53 C52 120.8(4)
C54 C53 H53 119.6
C52 C53 H53 119.6
C55 C54 C53 119.3(3)
C55 C54 H54 120.3
C53 C54 H54 120.3
C54 C55 C56 120.8(3)
C54 C55 H55 119.6
C56 C55 H55 119.6
C51 C56 C55 120.5(3)
C51 C56 H56 119.8
C55 C56 H56 119.8
C62 C61 C66 119.0(3)
C62 C61 P4 122.5(2)
C66 C61 P4 118.5(2)
C61 C62 C63 120.6(3)
C61 C62 H62 119.7
C63 C62 H62 119.7
C64 C63 C62 119.9(3)
C64 C63 H63 120.1
C62 C63 H63 120.1
C63 C64 C65 119.8(3)
C63 C64 H64 120.1
C65 C64 H64 120.1
C66 C65 C64 120.4(4)
C66 C65 H65 119.8
C64 C65 H65 119.8
C65 C66 C61 120.3(3)
C65 C66 H66 119.9
C61 C66 H66 119.9

loop_
_geom_bond_atom_site_label_1
_geom_bond_atom_site_label_2
_geom_bond_distance
Cl Au 2.3028(7)
Au P4 2.2336(7)
P4 C4 1.780(3)
P4 C51 1.815(3)
P4 C61 1.818(3)
P1 C1 1.760(3)
P1 C11 1.808(3)
P1 C21 1.811(3)
P1 P2 2.1377(10)
P2 P3 2.1378(10)
P3 C2 1.767(3)
P3 C31 1.811(3)
P3 C41 1.813(3)
C1 C5 1.395(4)
C1 C2 1.428(4)
C2 C3 1.395(4)
C3 C4 1.414(4)
C3 H3 0.97(3)
C4 C5 1.416(4)
C5 H5 0.89(4)
C11 C12 1.389(4)
C11 C16 1.396(4)
C12 C13 1.388(4)
C12 H12 0.9500
C13 C14 1.387(5)
C13 H13 0.9500
C14 C15 1.382(6)
C14 H14 0.9500
C15 C16 1.378(5)
C15 H15 0.9500
C16 H16 0.9500
C21 C26 1.389(4)
C21 C22 1.395(5)
C22 C23 1.384(5)
C22 H22 0.9500
C23 C24 1.383(6)
C23 H23 0.9500
C24 C25 1.382(6)
C24 H24 0.9500
C25 C26 1.392(5)
C25 H25 0.9500
C26 H26 0.9500
C31 C32 1.387(4)
C31 C36 1.396(4)
C36 C35 1.389(5)
C36 H36 0.9500
C32 C33 1.387(4)
C32 H32 0.9500
C33 C34 1.377(5)
C33 H33 0.9500
C34 C35 1.380(6)
C34 H34 0.9500
C35 H35 0.9500
C41 C46 1.376(5)
C41 C42 1.392(5)
C42 C43 1.373(6)
C42 H42 0.9500
C43 C44 1.374(7)
C43 H43 0.9500
C44 C45 1.368(7)
C44 H44 0.9500
C45 C46 1.387(5)
C45 H45 0.9500
C46 H46 0.9500
C51 C52 1.385(4)
C51 C56 1.387(4)
C52 C53 1.389(5)
C52 H52 0.9500
C53 C54 1.368(5)
C53 H53 0.9500
C54 C55 1.363(6)
C54 H54 0.9500
C55 C56 1.389(5)
C55 H55 0.9500
C56 H56 0.9500
C61 C62 1.382(4)
C61 C66 1.387(5)
C62 C63 1.393(4)
C62 H62 0.9500
C63 C64 1.369(5)
C63 H63 0.9500
C64 C65 1.387(6)
C64 H64 0.9500
C65 C66 1.379(6)
C65 H65 0.9500
C66 H66 0.9500

loop_
_geom_torsion_atom_site_label_1
_geom_torsion_atom_site_label_2
_geom_torsion_atom_site_label_3
_geom_torsion_atom_site_label_4
_geom_torsion
C11 P1 C1 C5 66.6(3)
C21 P1 C1 C5 -51.2(3)
P2 P1 C1 C5 -171.8(3)
C11 P1 C1 C2 -116.9(2)
C21 P1 C1 C2 125.3(2)
P2 P1 C1 C2 4.7(2)
C5 C1 C2 C3 -0.1(3)
P1 C1 C2 C3 -177.45(19)
C5 C1 C2 P3 176.3(2)
P1 C1 C2 P3 -1.0(3)
C31 P3 C2 C3 -63.5(3)
C41 P3 C2 C3 51.0(3)
P2 P3 C2 C3 172.1(3)
C31 P3 C2 C1 121.3(2)
C41 P3 C2 C1 -124.2(2)
P2 P3 C2 C1 -3.1(2)
C1 C2 C3 C4 -0.1(3)
P3 C2 C3 C4 -175.6(2)
C2 C3 C4 C5 0.3(3)
C2 C3 C4 P4 -179.6(2)
C51 P4 C4 C3 98.3(3)
C61 P4 C4 C3 -149.1(2)
Au P4 C4 C3 -26.1(3)
C51 P4 C4 C5 -81.6(3)
C61 P4 C4 C5 31.0(3)
Au P4 C4 C5 154.1(2)
C2 C1 C5 C4 0.4(3)
P1 C1 C5 C4 177.1(2)
C3 C4 C5 C1 -0.4(3)
P4 C4 C5 C1 179.5(2)
C1 P1 C11 C12 -11.5(3)
C21 P1 C11 C12 108.2(3)
P2 P1 C11 C12 -130.7(2)
C1 P1 C11 C16 167.2(3)
C21 P1 C11 C16 -73.1(3)
P2 P1 C11 C16 47.9(3)
C16 C11 C12 C13 -0.6(5)
P1 C11 C12 C13 178.0(2)
C11 C12 C13 C14 0.1(5)
C12 C13 C14 C15 0.9(6)
C13 C14 C15 C16 -1.5(6)
C14 C15 C16 C11 1.0(6)
C12 C11 C16 C15 0.1(5)
P1 C11 C16 C15 -178.6(3)
C1 P1 C21 C26 118.8(3)
C11 P1 C21 C26 -2.7(3)
P2 P1 C21 C26 -123.3(3)
C1 P1 C21 C22 -60.3(3)
C11 P1 C21 C22 178.2(3)
P2 P1 C21 C22 57.6(3)
C26 C21 C22 C23 -0.3(5)
P1 C21 C22 C23 178.9(3)
C21 C22 C23 C24 -0.1(6)
C22 C23 C24 C25 0.0(7)
C23 C24 C25 C26 0.4(7)
C22 C21 C26 C25 0.7(5)
P1 C21 C26 C25 -178.4(3)
C24 C25 C26 C21 -0.7(6)
C2 P3 C31 C32 22.1(3)
C41 P3 C31 C32 -97.7(2)
P2 P3 C31 C32 142.5(2)
C2 P3 C31 C36 -161.4(2)
C41 P3 C31 C36 78.8(2)
P2 P3 C31 C36 -41.0(2)
C32 C31 C36 C35 0.4(4)
P3 C31 C36 C35 -176.1(2)
C36 C31 C32 C33 -0.9(4)
P3 C31 C32 C33 175.6(2)
C31 C32 C33 C34 0.7(5)
C32 C33 C34 C35 0.0(5)
C33 C34 C35 C36 -0.5(5)
C31 C36 C35 C34 0.3(5)
C2 P3 C41 C46 -101.7(3)
C31 P3 C41 C46 17.3(3)
P2 P3 C41 C46 139.3(3)
C2 P3 C41 C42 78.0(3)
C31 P3 C41 C42 -163.0(3)
P2 P3 C41 C42 -41.0(3)
C46 C41 C42 C43 0.1(7)
P3 C41 C42 C43 -179.6(4)
C41 C42 C43 C44 1.1(8)
C42 C43 C44 C45 -2.0(9)
C43 C44 C45 C46 1.9(9)
C42 C41 C46 C45 -0.3(6)
P3 C41 C46 C45 179.4(4)
C44 C45 C46 C41 -0.7(8)
C4 P4 C51 C52 28.0(3)
C61 P4 C51 C52 -84.6(3)
Au P4 C51 C52 152.1(3)
C4 P4 C51 C56 -151.6(3)
C61 P4 C51 C56 95.9(3)
Au P4 C51 C56 -27.4(3)
C56 C51 C52 C53 1.1(6)
P4 C51 C52 C53 -178.4(3)
C51 C52 C53 C54 -0.4(7)
C52 C53 C54 C55 -0.1(7)
C53 C54 C55 C56 0.0(6)
C52 C51 C56 C55 -1.3(5)
P4 C51 C56 C55 178.3(3)
C54 C55 C56 C51 0.8(6)
C4 P4 C61 C62 -107.7(3)
C51 P4 C61 C62 6.9(3)
Au P4 C61 C62 129.8(2)
C4 P4 C61 C66 71.1(3)
C51 P4 C61 C66 -174.3(3)
Au P4 C61 C66 -51.4(3)
C66 C61 C62 C63 -0.1(5)
P4 C61 C62 C63 178.6(3)
C61 C62 C63 C64 -0.8(6)
C62 C63 C64 C65 1.0(7)
C63 C64 C65 C66 -0.3(7)
C64 C65 C66 C61 -0.6(7)
C62 C61 C66 C65 0.8(6)
P4 C61 C66 C65 -178.0(4)
